data_7131733
loop_
_publ_author_name
'Pal, Nilay Kumar'
'Patra, Moumita'
'Pandey, Prabhakar K.'
'Bera, Jitendra K.'

_publ_section_title
;
 Hydroarylation of alkynes <i>via</i> dual <i>ortho</i>-C-H
 functionalization of diaryl amines on a dicopper(I,I) platform.
;
_journal_issue 52
_journal_name_full 'Chemical communications (Cambridge, England)'
_journal_page_first 8079
_journal_page_last 8082
_journal_paper_doi 10.1039/d3cc01251d
_journal_volume 59
_journal_year 2023
_chemical_formula_moiety 'C21 H17 Br N'
_chemical_formula_sum 'C21 H17 Br N'
_chemical_formula_weight 363.27
_space_group_crystal_system orthorhombic
_space_group_IT_number 62
_space_group_name_Hall '-P 2ac 2n'
_space_group_name_H-M_alt 'P n m a'
_atom_sites_solution_hydrogens mixed
_atom_sites_solution_primary iterative
_audit_creation_date 2022-10-22
_audit_creation_method
;
Olex2 1.2
(compiled 2018.05.29 svn.r3508 for OlexSys, GUI svn.r5506)
;
_audit_update_record
;
2022-12-03 deposited with the CCDC.	2023-05-29 downloaded from the CCDC.
;
_cell_angle_alpha 90
_cell_angle_beta 90
_cell_angle_gamma 90
_cell_formula_units_Z 4
_cell_length_a 8.0166(4)
_cell_length_b 13.4004(6)
_cell_length_c 15.2143(7)
_cell_measurement_reflns_used 9890
_cell_measurement_temperature 296(2)
_cell_measurement_theta_max 28.26
_cell_measurement_theta_min 2.68
_cell_volume 1634.41(13)
_computing_molecular_graphics 'Olex2 (Dolomanov et al., 2009)'
_computing_publication_material 'Olex2 (Dolomanov et al., 2009)'
_computing_structure_refinement 'ShelXL (Sheldrick, 2015)'
_computing_structure_solution 'olex2.solve (Bourhis et al., 2015)'
_diffrn_ambient_temperature 296.15
_diffrn_measured_fraction_theta_full 1.000
_diffrn_measured_fraction_theta_max 1.000
_diffrn_measurement_device_type 'Bruker APEX-II CCD'
_diffrn_measurement_method '\f and \w scans'
_diffrn_radiation_type MoK\a
_diffrn_radiation_wavelength 0.71073
_diffrn_reflns_av_R_equivalents 0.0436
_diffrn_reflns_av_unetI/netI 0.0168
_diffrn_reflns_Laue_measured_fraction_full 1.000
_diffrn_reflns_Laue_measured_fraction_max 1.000
_diffrn_reflns_limit_h_max 10
_diffrn_reflns_limit_h_min -10
_diffrn_reflns_limit_k_max 17
_diffrn_reflns_limit_k_min -17
_diffrn_reflns_limit_l_max 20
_diffrn_reflns_limit_l_min -20
_diffrn_reflns_number 33576
_diffrn_reflns_point_group_measured_fraction_full 1.000
_diffrn_reflns_point_group_measured_fraction_max 1.000
_diffrn_reflns_theta_full 25.242
_diffrn_reflns_theta_max 28.274
_diffrn_reflns_theta_min 2.025
_exptl_absorpt_coefficient_mu 2.514
_exptl_crystal_density_diffrn 1.476
_exptl_crystal_description block
_exptl_crystal_F_000 740
_refine_diff_density_max 0.502
_refine_diff_density_min -0.494
_refine_diff_density_rms 0.062
_refine_ls_extinction_method none
_refine_ls_goodness_of_fit_ref 1.076
_refine_ls_hydrogen_treatment mixed
_refine_ls_matrix_type full
_refine_ls_number_parameters 122
_refine_ls_number_reflns 2110
_refine_ls_number_restraints 0
_refine_ls_restrained_S_all 1.076
_refine_ls_R_factor_all 0.0242
_refine_ls_R_factor_gt 0.0215
_refine_ls_shift/su_max 0.001
_refine_ls_shift/su_mean 0.000
_refine_ls_structure_factor_coef Fsqd
_refine_ls_weighting_details 'w=1/[\s^2^(Fo^2^)+(0.0269P)^2^+1.0790P] where P=(Fo^2^+2Fc^2^)/3'
_refine_ls_weighting_scheme calc
_refine_ls_wR_factor_gt 0.0570
_refine_ls_wR_factor_ref 0.0583
_reflns_Friedel_coverage 0.000
_reflns_number_gt 1952
_reflns_number_total 2110
_reflns_threshold_expression 'I > 2\s(I)'
_cod_data_source_file d3cc01251d2.cif
_cod_data_source_block dihydroacridine_3_13
_cod_depositor_comments 'Adding full bibliography for 7131731--7131733.cif.'
_cod_database_code 7131733
_shelx_shelxl_version_number 2018/3
_shelx_space_group_comment
;
The symmetry employed for this shelxl refinement is uniquely defined
by the following loop, which should always be used as a source of
symmetry information in preference to the above space-group names.
They are only intended as comments.
;
_olex2_refinement_description
;
1. Fixed Uiso
 At 1.5 times of:
  All C(H,H,H) groups, H20 of C20
 At 1.2 times of:
  H18 of C18, H19 of C19, H12 of C12, H11 of C11, H9 of C9, H10 of C10
2. Others
 Fixed Sof: H20(0.5) H21A(0.5) H21B(0.5) H21C(0.5)
3.a Aromatic/amide H refined with riding coordinates:
 C19(H19), C18(H18), C12(H12), C11(H11), C9(H9), C10(H10)
3.b Idealised Me refined as rotating group:
 C21(H21A,H21B,H21C)
;
_olex2_submission_special_instructions 'No special instructions were received'

loop_
_space_group_symop_operation_xyz
'x, y, z'
'-x+1/2, -y, z+1/2'
'-x, y+1/2, -z'
'x+1/2, -y+1/2, -z+1/2'
'-x, -y, -z'
'x-1/2, y, -z-1/2'
'x, -y-1/2, z'
'-x-1/2, y-1/2, z-1/2'

loop_
_atom_site_label
_atom_site_type_symbol
_atom_site_fract_x
_atom_site_fract_y
_atom_site_fract_z
_atom_site_U_iso_or_equiv
_atom_site_adp_type
_atom_site_occupancy
_atom_site_site_symmetry_order
_atom_site_calc_flag
_atom_site_refinement_flags_posn
_atom_site_refinement_flags_adp
_atom_site_refinement_flags_occupancy
_atom_site_disorder_assembly
_atom_site_disorder_group
Br1 Br 1.11395(2) 0.750000 0.24476(2) 0.01561(7) Uani 1 2 d S T P . .
N1 N 0.48235(19) 0.750000 0.54010(10) 0.0131(3) Uani 1 2 d S T P . .
C17 C 1.0074(2) 0.750000 0.35631(12) 0.0138(4) Uani 1 2 d S T P . .
C13 C 0.52555(16) 0.66110(10) 0.58364(8) 0.0130(2) Uani 1 1 d . . . . .
C7 C 0.7905(2) 0.750000 0.61733(12) 0.0140(4) Uani 1 2 d S T P . .
C14 C 0.8605(2) 0.750000 0.52238(13) 0.0130(4) Uani 1 2 d S T P . .
C19 C 0.89781(16) 0.83958(11) 0.47965(9) 0.0158(3) Uani 1 1 d . . . . .
H19 H 0.873176 0.899825 0.507081 0.019 Uiso 1 1 calc R . . . .
C8 C 0.67862(17) 0.65909(10) 0.62904(8) 0.0143(3) Uani 1 1 d . . . . .
C18 C 0.97134(16) 0.84018(10) 0.39653(9) 0.0153(3) Uani 1 1 d . . . . .
H18 H 0.995737 0.900158 0.368588 0.018 Uiso 1 1 calc R . . . .
C12 C 0.42133(17) 0.57758(10) 0.58411(9) 0.0166(3) Uani 1 1 d . . . . .
H12 H 0.321029 0.578734 0.553411 0.020 Uiso 1 1 calc R . . . .
C20 C 0.3389(3) 0.750000 0.48137(13) 0.0167(4) Uani 1 2 d S T P . .
H20 H 0.342(4) 0.692(3) 0.444(2) 0.025 Uiso 0.5 1 d R . . A -1
C11 C 0.46797(19) 0.49265(11) 0.63064(9) 0.0200(3) Uani 1 1 d . . . . .
H11 H 0.399594 0.436586 0.629970 0.024 Uiso 1 1 calc R . . . .
C21 C 0.9399(3) 0.750000 0.68035(13) 0.0219(4) Uani 1 2 d S T P . .
H21A H 1.010441 0.806057 0.667580 0.033 Uiso 0.5 1 calc GR . . B -1
H21B H 1.002118 0.689342 0.673059 0.033 Uiso 0.5 1 calc GR . . B -1
H21C H 0.900708 0.754601 0.739829 0.033 Uiso 0.5 1 calc GR . . B -1
C9 C 0.72032(18) 0.57430(11) 0.67711(9) 0.0186(3) Uani 1 1 d . . . . .
H9 H 0.819196 0.573120 0.709073 0.022 Uiso 1 1 calc R . . . .
C10 C 0.61576(18) 0.49106(12) 0.67800(10) 0.0210(3) Uani 1 1 d . . . . .
H10 H 0.645063 0.434746 0.710214 0.025 Uiso 1 1 calc R . . . .
H20A H 0.238(3) 0.750000 0.5141(16) 0.015(6) Uiso 1 2 d S T P . .

loop_
_atom_site_aniso_label
_atom_site_aniso_U_11
_atom_site_aniso_U_22
_atom_site_aniso_U_33
_atom_site_aniso_U_23
_atom_site_aniso_U_13
_atom_site_aniso_U_12
Br1 0.01688(11) 0.01706(11) 0.01289(10) 0.000 0.00338(7) 0.000
N1 0.0132(7) 0.0136(7) 0.0126(7) 0.000 -0.0034(6) 0.000
C17 0.0106(8) 0.0195(9) 0.0112(8) 0.000 -0.0007(6) 0.000
C13 0.0145(6) 0.0145(6) 0.0099(6) -0.0003(5) 0.0019(4) 0.0016(5)
C7 0.0120(8) 0.0189(9) 0.0111(8) 0.000 -0.0020(6) 0.000
C14 0.0084(8) 0.0190(9) 0.0116(8) 0.000 -0.0022(6) 0.000
C19 0.0145(6) 0.0166(6) 0.0163(6) -0.0015(5) -0.0007(5) 0.0019(5)
C8 0.0145(6) 0.0182(6) 0.0101(6) 0.0004(5) 0.0015(5) 0.0019(5)
C18 0.0141(6) 0.0164(6) 0.0152(6) 0.0021(5) 0.0001(5) 0.0007(5)
C12 0.0168(6) 0.0171(6) 0.0159(6) -0.0012(5) 0.0024(5) -0.0011(5)
C20 0.0138(9) 0.0196(10) 0.0168(9) 0.000 -0.0048(7) 0.000
C11 0.0265(7) 0.0149(6) 0.0186(7) 0.0005(5) 0.0076(5) -0.0012(5)
C21 0.0169(10) 0.0336(12) 0.0152(9) 0.000 -0.0068(7) 0.000
C9 0.0189(6) 0.0238(7) 0.0132(6) 0.0037(5) 0.0024(5) 0.0060(5)
C10 0.0292(8) 0.0172(7) 0.0165(7) 0.0057(5) 0.0065(5) 0.0067(6)

loop_
_atom_type_symbol
_atom_type_description
_atom_type_scat_dispersion_real
_atom_type_scat_dispersion_imag
_atom_type_scat_source
C C 0.0033 0.0016 'International Tables Vol C Tables 4.2.6.8 and 6.1.1.4'
H H 0.0000 0.0000 'International Tables Vol C Tables 4.2.6.8 and 6.1.1.4'
Br Br -0.2901 2.4595 'International Tables Vol C Tables 4.2.6.8 and 6.1.1.4'
N N 0.0061 0.0033 'International Tables Vol C Tables 4.2.6.8 and 6.1.1.4'

loop_
_geom_angle_atom_site_label_1
_geom_angle_atom_site_label_2
_geom_angle_atom_site_label_3
_geom_angle
_geom_angle_site_symmetry_1
_geom_angle_site_symmetry_3
_geom_angle_publ_flag
C13 N1 C13 115.79(15) 7_575 . ?
C13 N1 C20 118.91(8) . . ?
C13 N1 C20 118.91(8) 7_575 . ?
C18 C17 Br1 119.24(8) . . ?
C18 C17 Br1 119.24(8) 7_575 . ?
C18 C17 C18 121.50(17) 7_575 . ?
N1 C13 C8 117.50(12) . . ?
C12 C13 N1 122.27(12) . . ?
C12 C13 C8 120.22(12) . . ?
C8 C7 C14 108.80(10) 7_575 . ?
C8 C7 C14 108.80(10) . . ?
C8 C7 C8 106.22(15) . 7_575 ?
C8 C7 C21 112.74(10) 7_575 . ?
C8 C7 C21 112.74(10) . . ?
C21 C7 C14 107.43(15) . . ?
C19 C14 C7 120.73(9) . . ?
C19 C14 C7 120.73(9) 7_575 . ?
C19 C14 C19 118.41(18) 7_575 . ?
C18 C19 C14 121.13(14) . . ?
C13 C8 C7 116.13(12) . . ?
C9 C8 C13 118.85(13) . . ?
C9 C8 C7 124.95(13) . . ?
C17 C18 C19 118.92(13) . . ?
C11 C12 C13 119.82(13) . . ?
C10 C11 C12 120.42(14) . . ?
C8 C9 C10 120.88(13) . . ?
C11 C10 C9 119.73(13) . . ?

loop_
_geom_bond_atom_site_label_1
_geom_bond_atom_site_label_2
_geom_bond_distance
_geom_bond_site_symmetry_2
_geom_bond_publ_flag
Br1 C17 1.8999(18) . ?
N1 C13 1.4063(15) 7_575 ?
N1 C13 1.4063(15) . ?
N1 C20 1.456(2) . ?
C17 C18 1.3851(16) 7_575 ?
C17 C18 1.3851(16) . ?
C13 C8 1.4084(18) . ?
C13 C12 1.3966(18) . ?
C7 C14 1.550(3) . ?
C7 C8 1.5232(17) 7_575 ?
C7 C8 1.5232(17) . ?
C7 C21 1.534(3) . ?
C14 C19 1.3975(17) . ?
C14 C19 1.3974(17) 7_575 ?
C19 C18 1.3952(19) . ?
C8 C9 1.3920(18) . ?
C12 C11 1.3915(19) . ?
C11 C10 1.387(2) . ?
C9 C10 1.395(2) . ?
